data_7231746
loop_
_publ_author_name
'Li, Ziyin'
'Guo, Junzhi'
'Xiang, Fahui'
'Lin, Quanjie'
'Ye, Yingxiang'
'Zhang, Jindan'
'Chen, Shimin'
'Zhang, Zhangjing'
'Xiang, Shengchang'

_publ_section_title
;
 Photochromic naphthalene diimide Cd-MOFs based on different second
 dicarboxylic acid ligands
;
_journal_issue 46
_journal_name_full CrystEngComm
_journal_page_first 7567
_journal_paper_doi 10.1039/C8CE01667D
_journal_volume 20
_journal_year 2018
_chemical_formula_moiety 'C32 H22 Cd N6 O8'
_chemical_formula_sum 'C32 H22 Cd N6 O8'
_chemical_formula_weight 730.95
_space_group_crystal_system triclinic
_space_group_IT_number 2
_space_group_name_Hall '-P 1'
_space_group_name_H-M_alt 'P -1'
_symmetry_space_group_name_Hall '-P 1'
_symmetry_space_group_name_H-M 'P -1'
_atom_sites_solution_hydrogens mixed
_atom_sites_solution_primary iterative
_audit_creation_date 2016-07-18
_audit_creation_method
;
Olex2 1.2
(compiled 2016.02.19 svn.r3266 for OlexSys, GUI svn.r5155)
;
_audit_update_record
;
2018-06-24 deposited with the CCDC.
2018-10-30 downloaded from the CCDC.
;
_cell_angle_alpha 110.328(3)
_cell_angle_beta 100.145(3)
_cell_angle_gamma 108.530(4)
_cell_formula_units_Z 2
_cell_length_a 10.9477(5)
_cell_length_b 12.6996(5)
_cell_length_c 12.7984(4)
_cell_measurement_reflns_used 10212
_cell_measurement_temperature 296.62(10)
_cell_measurement_theta_max 74.0850
_cell_measurement_theta_min 3.8620
_cell_volume 1497.64(13)
_computing_cell_refinement
;
CrysAlisPro, Agilent Technologies,
Version 1.171.37.35 (release 13-08-2014 CrysAlis171 .NET)
(compiled Aug 13 2014,18:06:01)
;
_computing_data_collection
;
CrysAlisPro, Agilent Technologies,
Version 1.171.37.35 (release 13-08-2014 CrysAlis171 .NET)
(compiled Aug 13 2014,18:06:01)
;
_computing_data_reduction
;
CrysAlisPro, Agilent Technologies,
Version 1.171.37.35 (release 13-08-2014 CrysAlis171 .NET)
(compiled Aug 13 2014,18:06:01)
;
_computing_molecular_graphics 'Olex2 (Dolomanov et al., 2009)'
_computing_publication_material 'Olex2 (Dolomanov et al., 2009)'
_computing_structure_refinement 'ShelXL (Sheldrick, 2015)'
_computing_structure_solution
;
Superflip (Palatinus & Chapuis, 2007;Palatinus & van der Lee, 2008;
Palatinus et al., 2012)
;
_diffrn_ambient_environment air
_diffrn_ambient_temperature 296.62(10)
_diffrn_detector 'CCD plate'
_diffrn_detector_area_resol_mean 10.5148
_diffrn_detector_type Atlas
_diffrn_measured_fraction_theta_full 1.000
_diffrn_measured_fraction_theta_max 0.977
_diffrn_measurement_details
;
#__ type_ start__ end____ width___ exp.time_
  1 omega -115.00  -17.00   1.0000    1.0000
omega____ theta____ kappa____ phi______ frames
    -      -41.0749  -38.0000   60.0000 98

#__ type_ start__ end____ width___ exp.time_
  2 omega  -96.00   -2.00   1.0000    1.0000
omega____ theta____ kappa____ phi______ frames
    -      -41.0749  125.0000  -90.0000 94

#__ type_ start__ end____ width___ exp.time_
  3 omega  -50.00   33.00   1.0000    1.0000
omega____ theta____ kappa____ phi______ frames
    -      -41.0749   38.0000   60.0000 83

#__ type_ start__ end____ width___ exp.time_
  4 omega  -50.00   33.00   1.0000    1.0000
omega____ theta____ kappa____ phi______ frames
    -      -41.0749   38.0000 -150.0000 83

#__ type_ start__ end____ width___ exp.time_
  5 omega   23.00   97.00   1.0000    1.0000
omega____ theta____ kappa____ phi______ frames
    -       41.0749 -125.0000 -180.0000 74

#__ type_ start__ end____ width___ exp.time_
  6 omega   23.00   97.00   1.0000    1.0000
omega____ theta____ kappa____ phi______ frames
    -       41.0749 -125.0000  -30.0000 74

#__ type_ start__ end____ width___ exp.time_
  7 omega   23.00   97.00   1.0000    1.0000
omega____ theta____ kappa____ phi______ frames
    -       41.0749 -125.0000 -120.0000 74

#__ type_ start__ end____ width___ exp.time_
  8 omega   30.00   91.00   1.0000    1.0000
omega____ theta____ kappa____ phi______ frames
    -      106.3615  -30.0000 -180.0000 61

#__ type_ start__ end____ width___ exp.time_
  9 omega   30.00   91.00   1.0000    1.0000
omega____ theta____ kappa____ phi______ frames
    -      106.3615  -30.0000    0.0000 61

#__ type_ start__ end____ width___ exp.time_
 10 omega   30.00   91.00   1.0000    1.0000
omega____ theta____ kappa____ phi______ frames
    -      106.3615  -30.0000  -60.0000 61

#__ type_ start__ end____ width___ exp.time_
 11 omega   24.00  109.00   1.0000    1.0000
omega____ theta____ kappa____ phi______ frames
    -      106.3615  -94.0000  -60.0000 85

#__ type_ start__ end____ width___ exp.time_
 12 omega   24.00  109.00   1.0000    1.0000
omega____ theta____ kappa____ phi______ frames
    -      106.3615  -94.0000  120.0000 85

#__ type_ start__ end____ width___ exp.time_
 13 omega   33.00   98.00   1.0000    1.0000
omega____ theta____ kappa____ phi______ frames
    -      106.3615  -45.0000  120.0000 65

#__ type_ start__ end____ width___ exp.time_
 14 omega   30.00  139.00   1.0000    1.0000
omega____ theta____ kappa____ phi______ frames
    -      106.3615  -77.0000  -30.0000 109

#__ type_ start__ end____ width___ exp.time_
 15 omega   94.00  178.00   1.0000    1.0000
omega____ theta____ kappa____ phi______ frames
    -      106.3615  125.0000    0.0000 84

#__ type_ start__ end____ width___ exp.time_
 16 omega   78.00  178.00   1.0000    1.0000
omega____ theta____ kappa____ phi______ frames
    -      106.3615   30.0000    0.0000 100

#__ type_ start__ end____ width___ exp.time_
 17 omega   33.00  121.00   1.0000    1.0000
omega____ theta____ kappa____ phi______ frames
    -      106.3615 -125.0000   60.0000 88

#__ type_ start__ end____ width___ exp.time_
 18 omega   30.00   91.00   1.0000    1.0000
omega____ theta____ kappa____ phi______ frames
    -      106.3615  -30.0000   60.0000 61

#__ type_ start__ end____ width___ exp.time_
 19 omega   30.00   91.00   1.0000    1.0000
omega____ theta____ kappa____ phi______ frames
    -      106.3615  -30.0000   90.0000 61

#__ type_ start__ end____ width___ exp.time_
 20 omega   81.00  178.00   1.0000    1.0000
omega____ theta____ kappa____ phi______ frames
    -      106.3615   45.0000   90.0000 97

#__ type_ start__ end____ width___ exp.time_
 21 omega   33.00  121.00   1.0000    1.0000
omega____ theta____ kappa____ phi______ frames
    -      106.3615 -125.0000  -90.0000 88

#__ type_ start__ end____ width___ exp.time_
 22 omega -114.00  -13.00   1.0000    1.0000
omega____ theta____ kappa____ phi______ frames
    -      -41.0749  -57.0000 -180.0000 101

#__ type_ start__ end____ width___ exp.time_
 23 omega -114.00  -13.00   1.0000    1.0000
omega____ theta____ kappa____ phi______ frames
    -      -41.0749  -57.0000  -90.0000 101
;
_diffrn_measurement_device 'four-circle diffractometer'
_diffrn_measurement_device_type 'SuperNova, Dual, Cu at zero, Atlas'
_diffrn_measurement_method '\w scans'
_diffrn_orient_matrix_UB_11 -0.0749532000
_diffrn_orient_matrix_UB_12 -0.1147045000
_diffrn_orient_matrix_UB_13 -0.1189967000
_diffrn_orient_matrix_UB_21 -0.1113215000
_diffrn_orient_matrix_UB_22 0.0459501000
_diffrn_orient_matrix_UB_23 -0.0250981000
_diffrn_orient_matrix_UB_31 0.0810531000
_diffrn_orient_matrix_UB_32 0.0697148000
_diffrn_orient_matrix_UB_33 -0.0599806000
_diffrn_radiation_monochromator mirror
_diffrn_radiation_probe x-ray
_diffrn_radiation_type CuK\a
_diffrn_radiation_wavelength 1.54184
_diffrn_reflns_av_R_equivalents 0.0228
_diffrn_reflns_av_unetI/netI 0.0242
_diffrn_reflns_Laue_measured_fraction_full 1.000
_diffrn_reflns_Laue_measured_fraction_max 0.977
_diffrn_reflns_limit_h_max 13
_diffrn_reflns_limit_h_min -11
_diffrn_reflns_limit_k_max 15
_diffrn_reflns_limit_k_min -14
_diffrn_reflns_limit_l_max 14
_diffrn_reflns_limit_l_min -15
_diffrn_reflns_number 17211
_diffrn_reflns_point_group_measured_fraction_full 1.000
_diffrn_reflns_point_group_measured_fraction_max 0.977
_diffrn_reflns_theta_full 67.684
_diffrn_reflns_theta_max 74.116
_diffrn_reflns_theta_min 3.891
_diffrn_source 'sealed X-ray tube'
_diffrn_source_type 'SuperNova (Cu) X-ray Source'
_exptl_absorpt_coefficient_mu 6.392
_exptl_absorpt_correction_T_max 1.00000
_exptl_absorpt_correction_T_min 0.72347
_exptl_absorpt_correction_type multi-scan
_exptl_absorpt_process_details
;
CrysAlisPro, Agilent Technologies,
Version 1.171.37.35 (release 13-08-2014 CrysAlis171 .NET)
(compiled Aug 13 2014,18:06:01)
Empirical absorption correction using spherical harmonics,
 implemented in SCALE3 ABSPACK scaling algorithm.
;
_exptl_crystal_density_diffrn 1.621
_exptl_crystal_description bright
_exptl_crystal_F_000 736
_refine_diff_density_max 0.562
_refine_diff_density_min -0.618
_refine_diff_density_rms 0.061
_refine_ls_extinction_method none
_refine_ls_goodness_of_fit_ref 1.056
_refine_ls_hydrogen_treatment mixed
_refine_ls_matrix_type full
_refine_ls_number_parameters 439
_refine_ls_number_reflns 5940
_refine_ls_number_restraints 0
_refine_ls_restrained_S_all 1.056
_refine_ls_R_factor_all 0.0277
_refine_ls_R_factor_gt 0.0242
_refine_ls_shift/su_max 0.001
_refine_ls_shift/su_mean 0.000
_refine_ls_structure_factor_coef Fsqd
_refine_ls_weighting_details
;
 w=1/[\s^2^(Fo^2^)+(0.0379P)^2^+0.3483P]
 where P=(Fo^2^+2Fc^2^)/3
;
_refine_ls_weighting_scheme calc
_refine_ls_wR_factor_gt 0.0624
_refine_ls_wR_factor_ref 0.0647
_reflns_Friedel_coverage 0.000
_reflns_number_gt 5495
_reflns_number_total 5940
_reflns_threshold_expression 'I > 2\s(I)'
_cod_data_source_file c8ce01667d2.cif
_cod_data_source_block FJU-67
_cod_depositor_comments 'Adding full bibliography for 7231746--7231748.cif.'
_cod_original_cell_volume 1497.63(10)
_cod_database_code 7231746
_shelxl_version_number 2013-2
_chemical_oxdiff_formula 'c1 h1 o1 n1 cd1'
_shelx_space_group_comment
;
The symmetry employed for this shelxl refinement is uniquely defined
by the following loop, which should always be used as a source of
symmetry information in preference to the above space-group names.
They are only intended as comments.
;
_reflns_odcompleteness_completeness 100.00
_reflns_odcompleteness_iscentric 1
_reflns_odcompleteness_theta 66.97
_olex2_refinement_description
;
1. Fixed Uiso
 At 1.2 times of:
  All C(H) groups, All N(H) groups
 At 1.5 times of:
  All C(H,H,H) groups
2.a Aromatic/amide H refined with riding coordinates:
 N4(H4), N1(H1), C8(H8), C3(H3), C7(H7), C2AA(H2AA), C3AA(H3AA), C35(H35),
 C4(H4A), C34(H34)
2.b Idealised Me refined as rotating group:
 C16(H16A,H16B,H16C), C18(H18A,H18B,H18C), C15(H15A,H15B,H15C)
;
_olex2_submission_special_instructions 'No special instructions were received'

loop_
_space_group_symop_operation_xyz
'x, y, z'
'-x, -y, -z'

loop_
_atom_site_label
_atom_site_type_symbol
_atom_site_fract_x
_atom_site_fract_y
_atom_site_fract_z
_atom_site_U_iso_or_equiv
_atom_site_adp_type
_atom_site_occupancy
_atom_site_site_symmetry_order
_atom_site_calc_flag
_atom_site_refinement_flags_posn
Cd1 Cd 0.32678(2) 0.78415(2) 0.31171(2) 0.02659(6) Uani 1 1 d .
O3 O 0.13314(19) 0.77321(17) 0.36613(16) 0.0464(4) Uani 1 1 d .
O2 O 0.44635(19) 0.76298(16) 0.47573(15) 0.0437(4) Uani 1 1 d .
O4 O 0.2769(2) 0.95274(19) 0.3930(2) 0.0581(5) Uani 1 1 d .
O1 O 0.3438(2) 0.60441(17) 0.30345(15) 0.0476(4) Uani 1 1 d .
O7 O -0.04256(18) 0.63021(17) -0.16607(14) 0.0410(4) Uani 1 1 d .
N2 N 0.2367(2) 0.66202(17) 0.11069(15) 0.0320(4) Uani 1 1 d .
O6 O 0.58904(18) 0.8845(2) -0.02175(17) 0.0604(6) Uani 1 1 d .
N3 N 0.51270(19) 0.90822(17) 0.29291(17) 0.0334(4) Uani 1 1 d .
O8 O 0.25193(19) 0.45244(19) -0.24864(15) 0.0483(4) Uani 1 1 d .
N4 N 0.5451(2) 1.02987(18) 0.32588(17) 0.0366(4) Uani 1 1 d .
H4 H 0.5096 1.0708 0.3697 0.044 Uiso 1 1 calc R
N1 N 0.19459(19) 0.53894(17) 0.07364(15) 0.0310(4) Uani 1 1 d .
H1 H 0.2007 0.5049 0.1207 0.037 Uiso 1 1 calc R
O5 O 0.93585(19) 1.1087(2) 0.32586(16) 0.0567(5) Uani 1 1 d .
N6 N 0.10608(19) 0.54264(17) -0.20573(15) 0.0309(4) Uani 1 1 d .
N5 N 0.7614(2) 0.98919(19) 0.15255(18) 0.0384(5) Uani 1 1 d .
C12 C 0.5866(2) 0.8785(2) 0.2249(2) 0.0352(5) Uani 1 1 d .
C6 C 0.4613(2) 0.5745(2) 0.45604(19) 0.0310(4) Uani 1 1 d .
C11 C 0.2124(2) 0.6786(2) 0.01294(19) 0.0317(5) Uani 1 1 d .
C1 C 0.4147(2) 0.6533(2) 0.40929(19) 0.0313(4) Uani 1 1 d .
C8 C 0.4833(2) 0.3844(2) 0.4235(2) 0.0369(5) Uani 1 1 d .
H8 H 0.4715 0.3065 0.3721 0.044 Uiso 1 1 calc R
C28 C 0.0200(2) 0.50688(19) -0.44151(16) 0.0262(4) Uani 1 1 d .
C1AA C 0.1178(2) 0.4641(2) -0.40765(18) 0.0290(4) Uani 1 1 d .
C17 C 0.2504(4) 0.8039(3) 0.0187(3) 0.0513(7) Uani 1 1 d .
C19 C -0.0365(2) 0.5652(2) -0.36127(18) 0.0282(4) Uani 1 1 d .
C2 C 0.1690(2) 0.8865(2) 0.4004(2) 0.0375(5) Uani 1 1 d .
C36 C 0.8120(2) 0.9430(2) -0.0337(2) 0.0350(5) Uani 1 1 d .
C9 C 0.1423(2) 0.4754(2) -0.04355(18) 0.0305(4) Uani 1 1 d .
C3 C 0.1354(3) 1.0710(2) 0.5221(2) 0.0410(5) Uani 1 1 d .
H3 H 0.2263 1.1190 0.5372 0.049 Uiso 1 1 calc R
C20 C 0.0053(2) 0.5820(2) -0.23771(18) 0.0306(4) Uani 1 1 d .
C13 C 0.6660(2) 0.9827(2) 0.2161(2) 0.0371(5) Uani 1 1 d .
C33 C 0.9994(2) 1.0485(2) 0.1546(2) 0.0354(5) Uani 1 1 d .
C14 C 0.6393(3) 1.0790(2) 0.2822(2) 0.0397(5) Uani 1 1 d .
C7 C 0.4453(3) 0.4590(2) 0.3795(2) 0.0370(5) Uani 1 1 d .
H7 H 0.4093 0.4315 0.2987 0.044 Uiso 1 1 calc R
C16 C 0.5805(3) 0.7516(3) 0.1720(3) 0.0563(8) Uani 1 1 d .
H16A H 0.5349 0.7047 0.2092 0.084 Uiso 1 1 calc GR
H16B H 0.6712 0.7556 0.1836 0.084 Uiso 1 1 calc GR
H16C H 0.5314 0.7128 0.0893 0.084 Uiso 1 1 calc GR
C10 C 0.1515(2) 0.5636(2) -0.08510(18) 0.0309(4) Uani 1 1 d .
C5 C 0.0809(2) 0.9456(2) 0.4511(2) 0.0363(5) Uani 1 1 d .
C45 C 0.9522(2) 0.9975(2) 0.0309(2) 0.0318(5) Uani 1 1 d .
C2AA C 0.1704(2) 0.4069(2) -0.4881(2) 0.0359(5) Uani 1 1 d .
H2AA H 0.2338 0.3779 -0.4656 0.043 Uiso 1 1 calc R
C18 C 0.0931(3) 0.3396(2) -0.1020(2) 0.0424(6) Uani 1 1 d .
H18A H 0.1681 0.3182 -0.1125 0.064 Uiso 1 1 calc GR
H18B H 0.0260 0.3076 -0.1772 0.064 Uiso 1 1 calc GR
H18C H 0.0533 0.3050 -0.0539 0.064 Uiso 1 1 calc GR
C0AA C 0.1656(2) 0.4839(2) -0.28355(19) 0.0330(5) Uani 1 1 d .
C37 C 0.7102(2) 0.9351(2) 0.0293(2) 0.0398(5) Uani 1 1 d .
C3AA C -0.1290(2) 0.6082(2) -0.39532(19) 0.0344(5) Uani 1 1 d .
H3AA H -0.1647 0.6476 -0.3410 0.041 Uiso 1 1 calc R
C35 C 0.7700(2) 0.8993(2) -0.1537(2) 0.0429(6) Uani 1 1 d .
H35 H 0.6777 0.8665 -0.1950 0.051 Uiso 1 1 calc R
C4 C -0.0545(3) 0.8748(2) 0.4292(2) 0.0410(5) Uani 1 1 d .
H4A H -0.0916 0.7905 0.3817 0.049 Uiso 1 1 calc R
C32 C 0.9011(2) 1.0524(2) 0.2202(2) 0.0392(5) Uani 1 1 d .
C15 C 0.6973(4) 1.2110(3) 0.3073(3) 0.0701(10) Uani 1 1 d .
H15A H 0.6276 1.2309 0.2728 0.105 Uiso 1 1 calc GR
H15B H 0.7697 1.2273 0.2745 0.105 Uiso 1 1 calc GR
H15C H 0.7321 1.2604 0.3909 0.105 Uiso 1 1 calc GR
C34 C 1.1360(3) 1.0968(3) 0.2152(2) 0.0430(6) Uani 1 1 d .
H34 H 1.1658 1.1267 0.2967 0.052 Uiso 1 1 calc R
H17A H 0.297(4) 0.865(4) 0.092(4) 0.082(12) Uiso 1 1 d .
H17B H 0.173(5) 0.810(4) -0.023(4) 0.111(16) Uiso 1 1 d .
H17C H 0.298(6) 0.813(5) -0.035(5) 0.15(2) Uiso 1 1 d .

loop_
_atom_site_aniso_label
_atom_site_aniso_U_11
_atom_site_aniso_U_22
_atom_site_aniso_U_33
_atom_site_aniso_U_23
_atom_site_aniso_U_13
_atom_site_aniso_U_12
Cd1 0.03159(8) 0.03081(9) 0.02348(8) 0.01283(6) 0.01271(6) 0.01692(6)
O3 0.0515(10) 0.0470(11) 0.0467(10) 0.0132(8) 0.0236(9) 0.0314(9)
O2 0.0626(11) 0.0382(9) 0.0348(9) 0.0158(7) 0.0117(8) 0.0282(8)
O4 0.0583(12) 0.0523(12) 0.0792(15) 0.0244(11) 0.0455(11) 0.0332(10)
O1 0.0670(12) 0.0450(10) 0.0294(8) 0.0162(8) 0.0001(8) 0.0292(9)
O7 0.0512(10) 0.0582(11) 0.0251(8) 0.0193(8) 0.0195(7) 0.0311(9)
N2 0.0453(10) 0.0320(10) 0.0211(8) 0.0123(7) 0.0096(8) 0.0183(8)
O6 0.0314(9) 0.0865(16) 0.0450(11) 0.0162(10) 0.0174(8) 0.0131(9)
N3 0.0358(10) 0.0330(10) 0.0359(10) 0.0148(8) 0.0196(8) 0.0155(8)
O8 0.0566(11) 0.0762(13) 0.0295(8) 0.0266(9) 0.0151(8) 0.0436(10)
N4 0.0405(10) 0.0335(10) 0.0370(10) 0.0110(8) 0.0236(9) 0.0154(8)
N1 0.0420(10) 0.0325(10) 0.0212(8) 0.0141(7) 0.0097(8) 0.0160(8)
O5 0.0476(10) 0.0854(15) 0.0301(9) 0.0184(9) 0.0194(8) 0.0222(10)
N6 0.0384(10) 0.0383(10) 0.0177(8) 0.0132(7) 0.0086(7) 0.0170(8)
N5 0.0335(10) 0.0454(12) 0.0357(10) 0.0146(9) 0.0214(9) 0.0132(9)
C12 0.0350(11) 0.0377(12) 0.0360(12) 0.0136(10) 0.0191(10) 0.0173(10)
C6 0.0345(11) 0.0350(12) 0.0260(10) 0.0154(9) 0.0064(9) 0.0165(9)
C11 0.0395(11) 0.0361(12) 0.0220(10) 0.0145(9) 0.0091(9) 0.0168(10)
C1 0.0350(11) 0.0355(12) 0.0304(11) 0.0178(9) 0.0118(9) 0.0183(9)
C8 0.0465(13) 0.0330(11) 0.0267(11) 0.0078(9) 0.0049(10) 0.0204(10)
C28 0.0267(9) 0.0294(10) 0.0196(10) 0.0108(8) 0.0070(8) 0.0081(8)
C1AA 0.0314(10) 0.0340(11) 0.0201(10) 0.0119(8) 0.0078(8) 0.0116(9)
C17 0.072(2) 0.0383(15) 0.0357(14) 0.0191(12) 0.0057(14) 0.0164(14)
C19 0.0286(10) 0.0334(11) 0.0213(10) 0.0124(8) 0.0081(8) 0.0106(9)
C2 0.0422(13) 0.0515(15) 0.0251(10) 0.0125(10) 0.0135(10) 0.0300(12)
C36 0.0326(11) 0.0367(12) 0.0334(11) 0.0111(10) 0.0168(9) 0.0127(9)
C9 0.0351(11) 0.0358(12) 0.0209(9) 0.0119(9) 0.0085(8) 0.0156(9)
C3 0.0386(12) 0.0465(14) 0.0374(12) 0.0116(11) 0.0160(10) 0.0223(11)
C20 0.0326(11) 0.0362(12) 0.0215(10) 0.0124(9) 0.0089(8) 0.0122(9)
C13 0.0343(11) 0.0412(13) 0.0373(12) 0.0146(10) 0.0217(10) 0.0146(10)
C33 0.0343(11) 0.0407(13) 0.0315(11) 0.0142(10) 0.0163(10) 0.0144(10)
C14 0.0402(12) 0.0373(13) 0.0428(13) 0.0161(11) 0.0233(11) 0.0132(10)
C7 0.0486(13) 0.0402(13) 0.0219(10) 0.0113(9) 0.0055(9) 0.0235(11)
C16 0.0574(17) 0.0451(16) 0.076(2) 0.0216(15) 0.0420(16) 0.0273(13)
C10 0.0397(11) 0.0368(12) 0.0181(9) 0.0128(9) 0.0097(9) 0.0168(10)
C5 0.0428(12) 0.0438(13) 0.0296(11) 0.0126(10) 0.0170(10) 0.0274(11)
C45 0.0327(11) 0.0341(11) 0.0306(11) 0.0133(9) 0.0160(9) 0.0140(9)
C2AA 0.0374(12) 0.0487(14) 0.0279(11) 0.0173(10) 0.0112(9) 0.0239(11)
C18 0.0552(15) 0.0351(13) 0.0326(12) 0.0119(10) 0.0109(11) 0.0181(11)
C0AA 0.0378(11) 0.0412(12) 0.0226(10) 0.0151(9) 0.0096(9) 0.0177(10)
C37 0.0322(11) 0.0448(14) 0.0387(13) 0.0139(11) 0.0183(10) 0.0124(10)
C3AA 0.0375(11) 0.0461(13) 0.0248(10) 0.0148(10) 0.0137(9) 0.0218(10)
C35 0.0300(11) 0.0533(15) 0.0342(12) 0.0099(11) 0.0106(10) 0.0134(11)
C4 0.0435(13) 0.0406(13) 0.0367(13) 0.0079(10) 0.0156(11) 0.0228(11)
C32 0.0382(12) 0.0495(14) 0.0333(12) 0.0182(11) 0.0189(10) 0.0177(11)
C15 0.082(2) 0.0386(16) 0.096(3) 0.0259(17) 0.061(2) 0.0193(16)
C34 0.0386(12) 0.0565(16) 0.0274(11) 0.0116(11) 0.0136(10) 0.0175(12)

loop_
_atom_type_symbol
_atom_type_description
_atom_type_scat_dispersion_real
_atom_type_scat_dispersion_imag
_atom_type_scat_source
C C 0.0181 0.0091 'International Tables Vol C Tables 4.2.6.8 and 6.1.1.4'
H H 0.0000 0.0000 'International Tables Vol C Tables 4.2.6.8 and 6.1.1.4'
Cd Cd 0.1185 4.6533 'International Tables Vol C Tables 4.2.6.8 and 6.1.1.4'
N N 0.0311 0.0180 'International Tables Vol C Tables 4.2.6.8 and 6.1.1.4'
O O 0.0492 0.0322 'International Tables Vol C Tables 4.2.6.8 and 6.1.1.4'

loop_
_geom_angle_atom_site_label_1
_geom_angle_atom_site_label_2
_geom_angle_atom_site_label_3
_geom_angle
_geom_angle_site_symmetry_1
_geom_angle_site_symmetry_3
O3 Cd1 O2 96.23(7) . .
O3 Cd1 C1 101.10(7) . .
O3 Cd1 C2 28.03(7) . .
O2 Cd1 C1 27.47(6) . .
O2 Cd1 C2 102.43(6) . .
O4 Cd1 O3 56.23(7) . .
O4 Cd1 O2 106.05(7) . .
O4 Cd1 O1 152.64(7) . .
O4 Cd1 C1 131.17(8) . .
O4 Cd1 C2 28.20(7) . .
O1 Cd1 O3 102.85(7) . .
O1 Cd1 O2 54.99(6) . .
O1 Cd1 C1 27.53(6) . .
O1 Cd1 C2 128.87(8) . .
N2 Cd1 O3 102.50(7) . .
N2 Cd1 O2 133.70(6) . .
N2 Cd1 O4 119.63(8) . .
N2 Cd1 O1 79.53(6) . .
N2 Cd1 C1 106.65(7) . .
N2 Cd1 C2 113.89(7) . .
N3 Cd1 O3 144.85(7) . .
N3 Cd1 O2 96.48(7) . .
N3 Cd1 O4 88.75(7) . .
N3 Cd1 O1 111.28(7) . .
N3 Cd1 N2 91.92(7) . .
N3 Cd1 C1 105.21(7) . .
N3 Cd1 C2 116.91(8) . .
C2 Cd1 C1 118.65(7) . .
C2 O3 Cd1 90.98(15) . .
C1 O2 Cd1 88.99(13) . .
C2 O4 Cd1 91.17(15) . .
C1 O1 Cd1 93.52(14) . .
N1 N2 Cd1 117.33(12) . .
C11 N2 Cd1 137.16(15) . .
C11 N2 N1 105.50(17) . .
N4 N3 Cd1 122.48(13) . .
C12 N3 Cd1 129.14(16) . .
C12 N3 N4 106.13(18) . .
C14 N4 N3 112.12(19) . .
C9 N1 N2 113.30(17) . .
C20 N6 C10 117.39(18) . .
C20 N6 C0AA 124.74(17) . .
C0AA N6 C10 117.87(18) . .
C37 N5 C13 118.06(19) . .
C37 N5 C32 125.11(18) . .
C32 N5 C13 116.82(19) . .
N3 C12 C13 109.0(2) . .
N3 C12 C16 122.3(2) . .
C13 C12 C16 128.7(2) . .
C8 C6 C1 120.0(2) 2_666 .
C7 C6 C1 120.2(2) . .
C7 C6 C8 119.8(2) . 2_666
N2 C11 C17 121.0(2) . .
N2 C11 C10 109.13(19) . .
C10 C11 C17 129.8(2) . .
O2 C1 Cd1 63.55(12) . .
O2 C1 O1 122.5(2) . .
O2 C1 C6 119.9(2) . .
O1 C1 Cd1 58.95(12) . .
O1 C1 C6 117.6(2) . .
C6 C1 Cd1 176.47(16) . .
C7 C8 C6 120.3(2) . 2_666
C1AA C28 C28 119.3(2) . 2_564
C19 C28 C28 119.0(2) . 2_564
C19 C28 C1AA 121.66(18) . .
C28 C1AA C0AA 119.69(19) . .
C2AA C1AA C28 120.31(19) . .
C2AA C1AA C0AA 120.0(2) . .
C28 C19 C20 119.92(19) . .
C3AA C19 C28 120.71(19) . .
C3AA C19 C20 119.4(2) . .
O3 C2 Cd1 61.00(12) . .
O3 C2 O4 121.6(2) . .
O3 C2 C5 119.5(2) . .
O4 C2 Cd1 60.62(13) . .
O4 C2 C5 118.8(2) . .
C5 C2 Cd1 179.42(19) . .
C45 C36 C37 119.7(2) . .
C35 C36 C45 120.3(2) . .
C35 C36 C37 120.0(2) . .
N1 C9 C10 104.85(19) . .
N1 C9 C18 121.7(2) . .
C10 C9 C18 133.4(2) . .
C5 C3 C4 120.2(2) . 2_576
O7 C20 N6 120.91(19) . .
O7 C20 C19 122.0(2) . .
N6 C20 C19 117.05(19) . .
C12 C13 N5 126.0(2) . .
C14 C13 N5 126.3(2) . .
C14 C13 C12 107.7(2) . .
C45 C33 C32 119.6(2) . .
C34 C33 C45 120.8(2) . .
C34 C33 C32 119.7(2) . .
N4 C14 C13 105.1(2) . .
N4 C14 C15 123.8(2) . .
C13 C14 C15 131.1(2) . .
C6 C7 C8 119.9(2) . .
C11 C10 N6 125.9(2) . .
C9 C10 N6 126.9(2) . .
C9 C10 C11 107.19(18) . .
C3 C5 C2 120.2(2) . .
C3 C5 C4 119.5(2) . .
C4 C5 C2 120.3(2) . .
C36 C45 C45 118.9(3) . 2_775
C33 C45 C36 121.9(2) . .
C33 C45 C45 119.2(3) . 2_775
C1AA C2AA C3AA 120.2(2) . 2_564
O8 C0AA N6 120.48(19) . .
O8 C0AA C1AA 122.7(2) . .
N6 C0AA C1AA 116.86(19) . .
O6 C37 N5 120.9(2) . .
O6 C37 C36 122.5(2) . .
N5 C37 C36 116.6(2) . .
C19 C3AA C2AA 120.4(2) . 2_564
C36 C35 C34 121.0(2) . 2_775
C5 C4 C3 120.3(2) . 2_576
O5 C32 N5 120.5(2) . .
O5 C32 C33 122.8(2) . .
N5 C32 C33 116.6(2) . .
C33 C34 C35 119.7(2) . 2_775

loop_
_geom_bond_atom_site_label_1
_geom_bond_atom_site_label_2
_geom_bond_distance
_geom_bond_site_symmetry_2
Cd1 O3 2.3235(17) .
Cd1 O2 2.4166(17) .
Cd1 O4 2.3152(19) .
Cd1 O1 2.3165(17) .
Cd1 N2 2.3148(18) .
Cd1 N3 2.2541(18) .
Cd1 C1 2.699(2) .
Cd1 C2 2.656(2) .
O3 C2 1.248(3) .
O2 C1 1.245(3) .
O4 C2 1.256(3) .
O1 C1 1.250(3) .
O7 C20 1.214(3) .
N2 N1 1.353(3) .
N2 C11 1.335(3) .
O6 C37 1.208(3) .
N3 N4 1.355(3) .
N3 C12 1.330(3) .
O8 C0AA 1.211(3) .
N4 C14 1.343(3) .
N1 C9 1.338(3) .
O5 C32 1.208(3) .
N6 C20 1.403(3) .
N6 C10 1.436(2) .
N6 C0AA 1.412(3) .
N5 C13 1.432(3) .
N5 C37 1.402(3) .
N5 C32 1.416(3) .
C12 C13 1.388(3) .
C12 C16 1.489(4) .
C6 C1 1.501(3) .
C6 C8 1.388(3) 2_666
C6 C7 1.386(3) .
C11 C17 1.483(4) .
C11 C10 1.401(3) .
C8 C6 1.388(3) 2_666
C8 C7 1.388(3) .
C28 C28 1.415(4) 2_564
C28 C1AA 1.414(3) .
C28 C19 1.404(3) .
C1AA C2AA 1.370(3) .
C1AA C0AA 1.485(3) .
C19 C20 1.485(3) .
C19 C3AA 1.369(3) .
C2 C5 1.502(3) .
C36 C45 1.414(3) .
C36 C37 1.485(3) .
C36 C35 1.369(3) .
C9 C10 1.382(3) .
C9 C18 1.482(3) .
C3 C5 1.384(4) .
C3 C4 1.389(3) 2_576
C13 C14 1.375(3) .
C33 C45 1.407(3) .
C33 C32 1.479(3) .
C33 C34 1.376(3) .
C14 C15 1.481(4) .
C5 C4 1.385(4) .
C45 C45 1.417(4) 2_775
C2AA C3AA 1.406(3) 2_564
C3AA C2AA 1.406(3) 2_564
C35 C34 1.401(3) 2_775
C4 C3 1.389(3) 2_576
C34 C35 1.401(3) 2_775
